data_4081510
loop_
_publ_author_name
'Chen, Jiawei'
'Lalancette, Roger A.'
'J\"akle, Frieder'

_publ_section_title
;
 Stereoselective Ortho Borylation of Pyridylferrocenes
;
_journal_issue 20
_journal_name_full Organometallics
_journal_page_first 5843
_journal_paper_doi 10.1021/om400426g
_journal_volume 32
_journal_year 2013
_chemical_absolute_configuration syn
_chemical_formula_moiety 'C20 H25 Fe N Sn'
_chemical_formula_sum 'C20 H25 Fe N Sn'
_chemical_formula_weight 453.95
_chemical_name_systematic
; 
 ? 
;
_space_group_IT_number 169
_symmetry_cell_setting hexagonal
_symmetry_space_group_name_Hall 'P 61'
_symmetry_space_group_name_H-M 'P 61'
_atom_sites_solution_hydrogens geom
_atom_sites_solution_primary direct
_atom_sites_solution_secondary difmap
_audit_creation_method SHELXL-97
_cell_angle_alpha 90.00
_cell_angle_beta 90.00
_cell_angle_gamma 120.00
_cell_formula_units_Z 6
_cell_length_a 10.0515(2)
_cell_length_b 10.0515(2)
_cell_length_c 32.8264(8)
_cell_measurement_reflns_used 9926
_cell_measurement_temperature 100(2)
_cell_measurement_theta_max 70.85
_cell_measurement_theta_min 4.04
_cell_volume 2872.21(11)
_computing_cell_refinement 'APEX 2'
_computing_data_collection 'APEX 2 (Bruker, 2006)'
_computing_data_reduction 'SAINT (Bruker, 2005)'
_computing_molecular_graphics SHELXTL
_computing_publication_material SHELXTL
_computing_structure_refinement SHELXTL
_computing_structure_solution 'SHELXTL (Sheldrick, 2008b)'
_diffrn_ambient_temperature 100(2)
_diffrn_measured_fraction_theta_full 0.997
_diffrn_measured_fraction_theta_max 0.947
_diffrn_measurement_device_type 'Bruker SMART CCD Apex-II area-detector'
_diffrn_measurement_method '\f and \w'
_diffrn_radiation_monochromator graphite
_diffrn_radiation_source 'fine-focus sealed tube'
_diffrn_radiation_type CuK\a
_diffrn_radiation_wavelength 1.54178
_diffrn_reflns_av_R_equivalents 0.053
_diffrn_reflns_av_sigmaI/netI 0.036
_diffrn_reflns_limit_h_max 11
_diffrn_reflns_limit_h_min -11
_diffrn_reflns_limit_k_max 12
_diffrn_reflns_limit_k_min -11
_diffrn_reflns_limit_l_max 38
_diffrn_reflns_limit_l_min -40
_diffrn_reflns_number 26424
_diffrn_reflns_theta_full 67.50
_diffrn_reflns_theta_max 71.33
_diffrn_reflns_theta_min 5.08
_diffrn_standards_decay_% 0
_diffrn_standards_number 0
_exptl_absorpt_coefficient_mu 16.42
_exptl_absorpt_correction_T_max 0.1581
_exptl_absorpt_correction_T_min 0.0455
_exptl_absorpt_correction_type numerical
_exptl_absorpt_process_details 'SADABS (Sheldrick, 2008a)'
_exptl_crystal_colour orange
_exptl_crystal_density_diffrn 1.575
_exptl_crystal_density_method 'not measured'
_exptl_crystal_description block
_exptl_crystal_F_000 1368
_exptl_crystal_size_max 0.49
_exptl_crystal_size_mid 0.27
_exptl_crystal_size_min 0.18
_refine_diff_density_max 1.138
_refine_diff_density_min -0.610
_refine_diff_density_rms 0.079
_refine_ls_abs_structure_details 'Flack (1983), 1598 Friedel pairs'
_refine_ls_abs_structure_Flack 0.044(7)
_refine_ls_extinction_coef 0.00005(2)
_refine_ls_extinction_expression Fc^*^=kFc[1+0.001xFc^2^\l^3^/sin(2\q)]^-1/4^
_refine_ls_extinction_method 'SHELXTL (Sheldrick, 2008b)'
_refine_ls_goodness_of_fit_ref 1.08
_refine_ls_hydrogen_treatment constr
_refine_ls_matrix_type full
_refine_ls_number_parameters 214
_refine_ls_number_reflns 3397
_refine_ls_number_restraints 1
_refine_ls_restrained_S_all 1.08
_refine_ls_R_factor_all 0.028
_refine_ls_R_factor_gt 0.027
_refine_ls_shift/su_max 0.00
_refine_ls_shift/su_mean 0.00
_refine_ls_structure_factor_coef Fsqd
_refine_ls_weighting_details 'calc w=1/[\s^2^(Fo^2^)+(0.0255P)^2^+3.9200P] where P=(Fo^2^+2Fc^2^)/3'
_refine_ls_weighting_scheme calc
_refine_ls_wR_factor_gt 0.065
_refine_ls_wR_factor_ref 0.065
_reflns_number_gt 3324
_reflns_number_total 3397
_reflns_threshold_expression I>2\s(I)
_cod_data_source_file om400426g_si_002.cif
_cod_data_source_block (pS)-2
_cod_depositor_comments
;
The following automatic conversions were performed:

'_symmetry_cell_setting' value 'Hexagonal' changed to 'hexagonal'
according to /home/saulius/struct/CIF-dictionaries/cif_core.dic
dictionary named 'cif_core.dic' version 2.4.2 from 2011-04-26.

Automatic conversion script
Id: cif_fix_values 1891 2012-01-12 08:04:46Z andrius 
;
_cod_database_code 4081510

loop_
_symmetry_equiv_pos_as_xyz
'x, y, z'
'-y, x-y, z+1/3'
'-x+y, -x, z+2/3'
'-x, -y, z+1/2'
'y, -x+y, z+5/6'
'x-y, x, z+1/6'

loop_
_atom_site_label
_atom_site_type_symbol
_atom_site_fract_x
_atom_site_fract_y
_atom_site_fract_z
_atom_site_U_iso_or_equiv
_atom_site_adp_type
_atom_site_occupancy
_atom_site_symmetry_multiplicity
_atom_site_calc_flag
_atom_site_refinement_flags
Sn1 Sn 0.46670(3) 0.54822(3) 0.136009(9) 0.02330(9) Uani 1 1 d .
Fe1 Fe 0.29544(8) 0.79932(10) 0.14577(2) 0.03164(19) Uani 1 1 d .
C1 C 0.4390(4) 0.7217(5) 0.16489(12) 0.0201(9) Uani 1 1 d .
C4 C 0.3460(6) 0.8440(7) 0.20598(15) 0.0369(12) Uani 1 1 d .
H4 H 0.2827 0.8617 0.2264 0.044 Uiso 1 1 calc R
C3 C 0.4666(5) 0.9595(6) 0.18246(14) 0.0295(11) Uani 1 1 d .
H3 H 0.5034 1.0721 0.1833 0.035 Uiso 1 1 calc R
C2 C 0.5260(5) 0.8841(5) 0.15685(13) 0.0209(9) Uani 1 1 d .
C5 C 0.3290(5) 0.6977(6) 0.19585(14) 0.0309(11) Uani 1 1 d .
H5 H 0.2524 0.5965 0.2079 0.037 Uiso 1 1 calc R
N1 N 0.6928(4) 0.8469(4) 0.11417(11) 0.0177(7) Uani 1 1 d .
C11 C 0.6538(4) 0.9499(4) 0.12701(12) 0.0180(8) Uani 1 1 d .
C14 C 0.8952(5) 1.0399(5) 0.07266(14) 0.0236(9) Uani 1 1 d .
C15 C 0.8104(4) 0.8922(5) 0.08790(13) 0.0217(9) Uani 1 1 d .
H15 H 0.8369 0.8182 0.0793 0.026 Uiso 1 1 calc R
C13 C 0.8525(5) 1.1435(5) 0.08612(14) 0.0266(9) Uani 1 1 d .
H13 H 0.9064 1.2460 0.0763 0.032 Uiso 1 1 calc R
C12 C 0.7338(5) 1.1024(5) 0.11343(13) 0.0250(9) Uani 1 1 d .
C17 C 1.0255(5) 1.0821(6) 0.04321(16) 0.0362(12) Uani 1 1 d .
H17A H 1.0462 0.9969 0.0411 0.054 Uiso 1 1 calc R
H17B H 1.1177 1.1741 0.0530 0.054 Uiso 1 1 calc R
H17C H 0.9972 1.1028 0.0163 0.054 Uiso 1 1 calc R
C16 C 0.6927(8) 1.2226(6) 0.12675(16) 0.0457(14) Uani 1 1 d .
H16A H 0.7478 1.3144 0.1097 0.069 Uiso 1 1 calc R
H16B H 0.7222 1.2499 0.1553 0.069 Uiso 1 1 calc R
H16C H 0.5818 1.1809 0.1238 0.069 Uiso 1 1 calc R
C9 C 0.0967(6) 0.8047(10) 0.1354(2) 0.065(2) Uani 1 1 d .
H9 H 0.0410 0.8328 0.1558 0.077 Uiso 1 1 calc R
C6 C 0.1758(7) 0.6628(8) 0.09759(18) 0.0494(15) Uani 1 1 d .
H6 H 0.1858 0.5753 0.0867 0.059 Uiso 1 1 calc R
C7 C 0.2618(7) 0.8149(9) 0.08533(15) 0.0501(17) Uani 1 1 d .
H7 H 0.3439 0.8546 0.0640 0.060 Uiso 1 1 calc R
C10 C 0.0722(6) 0.6523(9) 0.12831(19) 0.0581(19) Uani 1 1 d .
H10 H -0.0033 0.5566 0.1429 0.070 Uiso 1 1 calc R
C8 C 0.2166(8) 0.9088(10) 0.1091(2) 0.067(2) Uani 1 1 d .
H8 H 0.2586 1.0220 0.1067 0.080 Uiso 1 1 calc R
C19 C 0.4574(6) 0.5413(5) 0.07120(16) 0.0335(11) Uani 1 1 d .
H19A H 0.4313 0.6174 0.0612 0.050 Uiso 1 1 calc R
H19B H 0.3789 0.4386 0.0622 0.050 Uiso 1 1 calc R
H19C H 0.5576 0.5648 0.0603 0.050 Uiso 1 1 calc R
C18 C 0.6618(6) 0.5462(6) 0.16024(16) 0.0330(11) Uani 1 1 d .
H18A H 0.7418 0.5804 0.1393 0.049 Uiso 1 1 calc R
H18B H 0.6325 0.4417 0.1689 0.049 Uiso 1 1 calc R
H18C H 0.7012 0.6155 0.1837 0.049 Uiso 1 1 calc R
C20 C 0.2653(7) 0.3389(6) 0.1557(2) 0.0583(18) Uani 1 1 d .
H20A H 0.2531 0.3425 0.1853 0.087 Uiso 1 1 calc R
H20B H 0.2774 0.2505 0.1490 0.087 Uiso 1 1 calc R
H20C H 0.1743 0.3287 0.1419 0.087 Uiso 1 1 calc R

loop_
_atom_site_aniso_label
_atom_site_aniso_U_11
_atom_site_aniso_U_22
_atom_site_aniso_U_33
_atom_site_aniso_U_23
_atom_site_aniso_U_13
_atom_site_aniso_U_12
Sn1 0.02144(15) 0.01535(13) 0.02484(14) 0.00043(11) 0.00432(12) 0.00300(11)
Fe1 0.0226(3) 0.0641(5) 0.0195(4) -0.0147(3) -0.0052(3) 0.0301(4)
C1 0.0125(18) 0.028(2) 0.017(2) -0.0070(17) -0.0007(16) 0.0082(17)
C4 0.023(2) 0.072(4) 0.023(2) -0.017(2) -0.0057(19) 0.029(2)
C3 0.033(2) 0.047(3) 0.019(2) -0.017(2) -0.0107(19) 0.028(2)
C2 0.021(2) 0.033(2) 0.017(2) -0.0092(17) -0.0066(16) 0.0201(19)
C5 0.018(2) 0.053(3) 0.017(2) -0.005(2) 0.0007(17) 0.014(2)
N1 0.0144(15) 0.0154(16) 0.0258(19) -0.0028(13) 0.0018(14) 0.0093(13)
C11 0.0168(18) 0.0210(19) 0.016(2) -0.0060(16) -0.0087(15) 0.0090(15)
C14 0.0133(19) 0.026(2) 0.027(2) 0.0070(18) -0.0024(17) 0.0068(17)
C15 0.0158(19) 0.024(2) 0.028(2) 0.0029(17) 0.0060(17) 0.0122(17)
C13 0.028(2) 0.0134(19) 0.027(2) 0.0002(17) -0.0074(19) 0.0023(17)
C12 0.040(3) 0.017(2) 0.024(2) -0.0040(17) -0.0101(19) 0.0186(19)
C17 0.015(2) 0.046(3) 0.039(3) 0.018(2) 0.009(2) 0.009(2)
C16 0.092(4) 0.033(3) 0.031(3) 0.003(2) 0.009(3) 0.045(3)
C9 0.036(3) 0.149(7) 0.040(3) -0.013(5) -0.004(3) 0.069(4)
C6 0.039(3) 0.081(5) 0.035(3) -0.025(3) -0.018(2) 0.034(3)
C7 0.043(3) 0.115(6) 0.014(2) -0.002(3) -0.006(2) 0.055(4)
C10 0.022(3) 0.105(5) 0.040(4) -0.018(4) -0.010(2) 0.027(3)
C8 0.073(5) 0.109(6) 0.053(4) -0.011(4) -0.028(4) 0.072(5)
C19 0.046(3) 0.030(2) 0.024(3) -0.0091(19) 0.002(2) 0.018(2)
C18 0.038(3) 0.031(2) 0.040(3) 0.004(2) 0.006(2) 0.025(2)
C20 0.036(3) 0.027(3) 0.077(5) 0.015(3) 0.003(3) -0.011(2)

loop_
_atom_type_symbol
_atom_type_description
_atom_type_scat_dispersion_real
_atom_type_scat_dispersion_imag
_atom_type_scat_source
C C 0.0181 0.0091 'International Tables Vol C Tables 4.2.6.8 and 6.1.1.4'
H H 0.0000 0.0000 'International Tables Vol C Tables 4.2.6.8 and 6.1.1.4'
N N 0.0311 0.0180 'International Tables Vol C Tables 4.2.6.8 and 6.1.1.4'
Fe Fe -1.1336 3.1974 'International Tables Vol C Tables 4.2.6.8 and 6.1.1.4'
Sn Sn 0.0259 5.4591 'International Tables Vol C Tables 4.2.6.8 and 6.1.1.4'

loop_
_geom_angle_atom_site_label_1
_geom_angle_atom_site_label_2
_geom_angle_atom_site_label_3
_geom_angle
C1 Sn1 C18 109.98(17)
C1 Sn1 C19 116.83(18)
C18 Sn1 C19 113.5(2)
C1 Sn1 C20 102.8(2)
C18 Sn1 C20 107.3(2)
C19 Sn1 C20 105.2(2)
C1 Sn1 N1 66.65(13)
C18 Sn1 N1 81.27(15)
C19 Sn1 N1 77.20(15)
C20 Sn1 N1 168.6(2)
C7 Fe1 C4 164.7(3)
C7 Fe1 C8 42.1(3)
C4 Fe1 C8 125.2(3)
C7 Fe1 C6 39.8(3)
C4 Fe1 C6 153.9(3)
C8 Fe1 C6 69.4(3)
C7 Fe1 C5 153.7(2)
C4 Fe1 C5 41.0(2)
C8 Fe1 C5 161.3(2)
C6 Fe1 C5 118.3(3)
C7 Fe1 C1 120.26(19)
C4 Fe1 C1 68.95(18)
C8 Fe1 C1 157.3(3)
C6 Fe1 C1 105.7(2)
C5 Fe1 C1 40.82(17)
C7 Fe1 C9 68.5(2)
C4 Fe1 C9 107.1(2)
C8 Fe1 C9 40.8(3)
C6 Fe1 C9 68.7(3)
C5 Fe1 C9 123.4(2)
C1 Fe1 C9 159.9(3)
C7 Fe1 C10 67.6(3)
C4 Fe1 C10 119.5(2)
C8 Fe1 C10 69.2(3)
C6 Fe1 C10 40.4(2)
C5 Fe1 C10 104.9(3)
C1 Fe1 C10 122.3(3)
C9 Fe1 C10 41.1(3)
C7 Fe1 C3 128.1(3)
C4 Fe1 C3 40.5(2)
C8 Fe1 C3 108.8(3)
C6 Fe1 C3 163.6(2)
C5 Fe1 C3 68.8(2)
C1 Fe1 C3 69.30(17)
C9 Fe1 C3 121.4(2)
C10 Fe1 C3 155.5(2)
C7 Fe1 C2 109.7(2)
C4 Fe1 C2 68.42(18)
C8 Fe1 C2 122.7(3)
C6 Fe1 C2 125.15(19)
C5 Fe1 C2 68.52(18)
C1 Fe1 C2 40.95(17)
C9 Fe1 C2 157.7(3)
C10 Fe1 C2 160.5(2)
C3 Fe1 C2 41.09(16)
C5 C1 C2 107.6(4)
C5 C1 Fe1 69.6(3)
C2 C1 Fe1 70.0(2)
C5 C1 Sn1 125.9(3)
C2 C1 Sn1 126.5(3)
Fe1 C1 Sn1 125.59(19)
C3 C4 C5 109.2(4)
C3 C4 Fe1 70.6(3)
C5 C4 Fe1 70.1(3)
C3 C4 H4 125.4
C5 C4 H4 125.4
Fe1 C4 H4 125.4
C4 C3 C2 107.2(4)
C4 C3 Fe1 68.9(3)
C2 C3 Fe1 69.7(2)
C4 C3 H3 126.4
C2 C3 H3 126.4
Fe1 C3 H3 126.4
C1 C2 C3 108.1(4)
C1 C2 C11 121.8(3)
C3 C2 C11 130.0(4)
C1 C2 Fe1 69.1(2)
C3 C2 Fe1 69.2(2)
C11 C2 Fe1 127.7(3)
C1 C5 C4 107.8(4)
C1 C5 Fe1 69.6(3)
C4 C5 Fe1 68.9(3)
C1 C5 H5 126.1
C4 C5 H5 126.1
Fe1 C5 H5 126.1
C11 N1 C15 119.0(3)
C11 N1 Sn1 110.6(2)
C15 N1 Sn1 129.1(3)
N1 C11 C12 120.9(4)
N1 C11 C2 112.6(3)
C12 C11 C2 126.4(4)
C13 C14 C15 115.8(4)
C13 C14 C17 123.1(4)
C15 C14 C17 121.0(4)
N1 C15 C14 124.1(4)
N1 C15 H15 118.0
C14 C15 H15 118.0
C12 C13 C14 122.0(4)
C12 C13 H13 119.0
C14 C13 H13 119.0
C13 C12 C11 118.1(4)
C13 C12 C16 119.1(4)
C11 C12 C16 122.8(4)
C14 C17 H17A 109.5
C14 C17 H17B 109.5
H17A C17 H17B 109.5
C14 C17 H17C 109.5
H17A C17 H17C 109.5
H17B C17 H17C 109.5
C12 C16 H16A 109.5
C12 C16 H16B 109.5
H16A C16 H16B 109.5
C12 C16 H16C 109.5
H16A C16 H16C 109.5
H16B C16 H16C 109.5
C8 C9 C10 108.3(6)
C8 C9 Fe1 69.1(3)
C10 C9 Fe1 69.5(3)
C8 C9 H9 125.8
C10 C9 H9 125.8
Fe1 C9 H9 125.8
C7 C6 C10 108.5(6)
C7 C6 Fe1 69.6(3)
C10 C6 Fe1 70.3(3)
C7 C6 H6 125.7
C10 C6 H6 125.7
Fe1 C6 H6 125.7
C6 C7 C8 109.5(6)
C6 C7 Fe1 70.6(3)
C8 C7 Fe1 69.2(3)
C6 C7 H7 125.2
C8 C7 H7 125.2
Fe1 C7 H7 125.2
C6 C10 C9 107.9(6)
C6 C10 Fe1 69.4(3)
C9 C10 Fe1 69.3(3)
C6 C10 H10 126.1
C9 C10 H10 126.1
Fe1 C10 H10 126.1
C9 C8 C7 105.7(7)
C9 C8 Fe1 70.2(4)
C7 C8 Fe1 68.7(3)
C9 C8 H8 127.1
C7 C8 H8 127.1
Fe1 C8 H8 127.1
Sn1 C19 H19A 109.5
Sn1 C19 H19B 109.5
H19A C19 H19B 109.5
Sn1 C19 H19C 109.5
H19A C19 H19C 109.5
H19B C19 H19C 109.5
Sn1 C18 H18A 109.5
Sn1 C18 H18B 109.5
H18A C18 H18B 109.5
Sn1 C18 H18C 109.5
H18A C18 H18C 109.5
H18B C18 H18C 109.5
Sn1 C20 H20A 109.5
Sn1 C20 H20B 109.5
H20A C20 H20B 109.5
Sn1 C20 H20C 109.5
H20A C20 H20C 109.5
H20B C20 H20C 109.5

loop_
_geom_bond_atom_site_label_1
_geom_bond_atom_site_label_2
_geom_bond_distance
Sn1 C1 2.122(4)
Sn1 C18 2.126(5)
Sn1 C19 2.129(5)
Sn1 C20 2.165(5)
Sn1 N1 2.805(3)
Fe1 C7 2.032(5)
Fe1 C4 2.034(5)
Fe1 C8 2.039(6)
Fe1 C6 2.045(5)
Fe1 C5 2.050(5)
Fe1 C1 2.051(4)
Fe1 C9 2.054(5)
Fe1 C10 2.057(5)
Fe1 C3 2.057(5)
Fe1 C2 2.063(4)
C1 C5 1.430(6)
C1 C2 1.439(6)
C4 C3 1.416(8)
C4 C5 1.432(7)
C4 H4 1.0000
C3 C2 1.446(6)
C3 H3 1.0000
C2 C11 1.482(6)
C5 H5 1.0000
N1 C11 1.345(5)
N1 C15 1.345(5)
C11 C12 1.401(6)
C14 C13 1.382(6)
C14 C15 1.385(6)
C14 C17 1.508(6)
C15 H15 0.9500
C13 C12 1.380(7)
C13 H13 0.9500
C12 C16 1.523(6)
C17 H17A 0.9800
C17 H17B 0.9800
C17 H17C 0.9800
C16 H16A 0.9800
C16 H16B 0.9800
C16 H16C 0.9800
C9 C8 1.425(11)
C9 C10 1.443(10)
C9 H9 1.0000
C6 C7 1.387(10)
C6 C10 1.415(8)
C6 H6 1.0000
C7 C8 1.461(9)
C7 H7 1.0000
C10 H10 1.0000
C8 H8 1.0000
C19 H19A 0.9800
C19 H19B 0.9800
C19 H19C 0.9800
C18 H18A 0.9800
C18 H18B 0.9800
C18 H18C 0.9800
C20 H20A 0.9800
C20 H20B 0.9800
C20 H20C 0.9800

loop_
_geom_torsion_atom_site_label_1
_geom_torsion_atom_site_label_2
_geom_torsion_atom_site_label_3
_geom_torsion_atom_site_label_4
_geom_torsion
C7 Fe1 C1 C5 -155.8(3)
C4 Fe1 C1 C5 37.7(3)
C8 Fe1 C1 C5 170.5(6)
C6 Fe1 C1 C5 -115.3(3)
C9 Fe1 C1 C5 -44.6(7)
C10 Fe1 C1 C5 -74.6(3)
C3 Fe1 C1 C5 81.2(3)
C2 Fe1 C1 C5 118.7(4)
C7 Fe1 C1 C2 85.5(3)
C4 Fe1 C1 C2 -80.9(3)
C8 Fe1 C1 C2 51.9(7)
C6 Fe1 C1 C2 126.0(3)
C5 Fe1 C1 C2 -118.7(4)
C9 Fe1 C1 C2 -163.3(6)
C10 Fe1 C1 C2 166.7(3)
C3 Fe1 C1 C2 -37.4(2)
C7 Fe1 C1 Sn1 -35.6(4)
C4 Fe1 C1 Sn1 157.9(3)
C8 Fe1 C1 Sn1 -69.3(7)
C6 Fe1 C1 Sn1 4.9(3)
C5 Fe1 C1 Sn1 120.2(4)
C9 Fe1 C1 Sn1 75.5(7)
C10 Fe1 C1 Sn1 45.6(3)
C3 Fe1 C1 Sn1 -158.6(3)
C2 Fe1 C1 Sn1 -121.2(3)
C18 Sn1 C1 C5 -103.0(4)
C19 Sn1 C1 C5 125.7(4)
C20 Sn1 C1 C5 11.0(4)
N1 Sn1 C1 C5 -173.5(4)
C18 Sn1 C1 C2 77.4(4)
C19 Sn1 C1 C2 -53.9(4)
C20 Sn1 C1 C2 -168.5(4)
N1 Sn1 C1 C2 6.9(3)
C18 Sn1 C1 Fe1 167.7(2)
C19 Sn1 C1 Fe1 36.4(3)
C20 Sn1 C1 Fe1 -78.2(3)
N1 Sn1 C1 Fe1 97.2(3)
C7 Fe1 C4 C3 -47.4(9)
C8 Fe1 C4 C3 -77.3(4)
C6 Fe1 C4 C3 165.1(4)
C5 Fe1 C4 C3 119.9(4)
C1 Fe1 C4 C3 82.4(3)
C9 Fe1 C4 C3 -118.5(3)
C10 Fe1 C4 C3 -161.5(3)
C2 Fe1 C4 C3 38.3(3)
C7 Fe1 C4 C5 -167.3(7)
C8 Fe1 C4 C5 162.7(3)
C6 Fe1 C4 C5 45.2(6)
C1 Fe1 C4 C5 -37.5(2)
C9 Fe1 C4 C5 121.5(3)
C10 Fe1 C4 C5 78.5(4)
C3 Fe1 C4 C5 -119.9(4)
C2 Fe1 C4 C5 -81.6(3)
C5 C4 C3 C2 0.3(5)
Fe1 C4 C3 C2 -59.4(3)
C5 C4 C3 Fe1 59.7(3)
C7 Fe1 C3 C4 165.7(3)
C8 Fe1 C3 C4 122.6(3)
C6 Fe1 C3 C4 -156.5(8)
C5 Fe1 C3 C4 -37.6(3)
C1 Fe1 C3 C4 -81.4(3)
C9 Fe1 C3 C4 79.5(4)
C10 Fe1 C3 C4 41.8(7)
C2 Fe1 C3 C4 -118.8(4)
C7 Fe1 C3 C2 -75.5(4)
C4 Fe1 C3 C2 118.8(4)
C8 Fe1 C3 C2 -118.6(3)
C6 Fe1 C3 C2 -37.7(10)
C5 Fe1 C3 C2 81.2(3)
C1 Fe1 C3 C2 37.3(3)
C9 Fe1 C3 C2 -161.7(3)
C10 Fe1 C3 C2 160.5(6)
C5 C1 C2 C3 -1.2(5)
Fe1 C1 C2 C3 58.4(3)
Sn1 C1 C2 C3 178.4(3)
C5 C1 C2 C11 178.1(4)
Fe1 C1 C2 C11 -122.3(4)
Sn1 C1 C2 C11 -2.2(6)
C5 C1 C2 Fe1 -59.6(3)
Sn1 C1 C2 Fe1 120.0(3)
C4 C3 C2 C1 0.6(5)
Fe1 C3 C2 C1 -58.3(3)
C4 C3 C2 C11 -178.7(4)
Fe1 C3 C2 C11 122.4(4)
C4 C3 C2 Fe1 58.9(3)
C7 Fe1 C2 C1 -113.9(3)
C4 Fe1 C2 C1 82.3(3)
C8 Fe1 C2 C1 -158.8(3)
C6 Fe1 C2 C1 -72.2(4)
C5 Fe1 C2 C1 38.1(2)
C9 Fe1 C2 C1 164.9(5)
C10 Fe1 C2 C1 -35.5(8)
C3 Fe1 C2 C1 120.1(4)
C7 Fe1 C2 C3 126.0(3)
C4 Fe1 C2 C3 -37.8(3)
C8 Fe1 C2 C3 81.1(4)
C6 Fe1 C2 C3 167.8(4)
C5 Fe1 C2 C3 -82.0(3)
C1 Fe1 C2 C3 -120.1(4)
C9 Fe1 C2 C3 44.8(7)
C10 Fe1 C2 C3 -155.6(7)
C7 Fe1 C2 C11 0.8(4)
C4 Fe1 C2 C11 -163.0(4)
C8 Fe1 C2 C11 -44.1(5)
C6 Fe1 C2 C11 42.5(5)
C5 Fe1 C2 C11 152.8(4)
C1 Fe1 C2 C11 114.7(4)
C9 Fe1 C2 C11 -80.4(7)
C10 Fe1 C2 C11 79.2(8)
C3 Fe1 C2 C11 -125.2(5)
C2 C1 C5 C4 1.4(5)
Fe1 C1 C5 C4 -58.5(3)
Sn1 C1 C5 C4 -178.3(3)
C2 C1 C5 Fe1 59.9(3)
Sn1 C1 C5 Fe1 -119.8(3)
C3 C4 C5 C1 -1.0(5)
Fe1 C4 C5 C1 58.9(3)
C3 C4 C5 Fe1 -60.0(3)
C7 Fe1 C5 C1 53.0(6)
C4 Fe1 C5 C1 -119.5(4)
C8 Fe1 C5 C1 -168.6(8)
C6 Fe1 C5 C1 81.2(3)
C9 Fe1 C5 C1 163.2(3)
C10 Fe1 C5 C1 122.5(3)
C3 Fe1 C5 C1 -82.4(3)
C2 Fe1 C5 C1 -38.2(2)
C7 Fe1 C5 C4 172.5(5)
C8 Fe1 C5 C4 -49.0(9)
C6 Fe1 C5 C4 -159.2(3)
C1 Fe1 C5 C4 119.5(4)
C9 Fe1 C5 C4 -77.3(4)
C10 Fe1 C5 C4 -118.0(3)
C3 Fe1 C5 C4 37.1(3)
C2 Fe1 C5 C4 81.4(3)
C1 Sn1 N1 C11 -11.7(3)
C18 Sn1 N1 C11 -127.9(3)
C19 Sn1 N1 C11 115.4(3)
C20 Sn1 N1 C11 11.6(11)
C1 Sn1 N1 C15 -178.4(4)
C18 Sn1 N1 C15 65.3(4)
C19 Sn1 N1 C15 -51.3(4)
C20 Sn1 N1 C15 -155.1(10)
C15 N1 C11 C12 0.0(6)
Sn1 N1 C11 C12 -168.3(3)
C15 N1 C11 C2 -178.0(3)
Sn1 N1 C11 C2 13.8(4)
C1 C2 C11 N1 -10.1(5)
C3 C2 C11 N1 169.1(4)
Fe1 C2 C11 N1 -97.2(4)
C1 C2 C11 C12 172.1(4)
C3 C2 C11 C12 -8.7(7)
Fe1 C2 C11 C12 85.0(5)
C11 N1 C15 C14 -0.4(6)
Sn1 N1 C15 C14 165.3(3)
C13 C14 C15 N1 0.1(6)
C17 C14 C15 N1 -179.9(4)
C15 C14 C13 C12 0.7(6)
C17 C14 C13 C12 -179.3(4)
C14 C13 C12 C11 -1.2(7)
C14 C13 C12 C16 -179.8(4)
N1 C11 C12 C13 0.8(6)
C2 C11 C12 C13 178.5(4)
N1 C11 C12 C16 179.3(4)
C2 C11 C12 C16 -3.0(7)
C7 Fe1 C9 C8 -40.0(4)
C4 Fe1 C9 C8 124.5(4)
C6 Fe1 C9 C8 -82.9(5)
C5 Fe1 C9 C8 166.5(4)
C1 Fe1 C9 C8 -160.1(5)
C10 Fe1 C9 C8 -120.1(6)
C3 Fe1 C9 C8 82.5(5)
C2 Fe1 C9 C8 49.7(8)
C7 Fe1 C9 C10 80.1(4)
C4 Fe1 C9 C10 -115.4(4)
C8 Fe1 C9 C10 120.1(6)
C6 Fe1 C9 C10 37.2(4)
C5 Fe1 C9 C10 -73.3(4)
C1 Fe1 C9 C10 -40.0(8)
C3 Fe1 C9 C10 -157.4(4)
C2 Fe1 C9 C10 169.8(5)
C4 Fe1 C6 C7 167.2(4)
C8 Fe1 C6 C7 37.9(4)
C5 Fe1 C6 C7 -160.9(3)
C1 Fe1 C6 C7 -118.7(3)
C9 Fe1 C6 C7 81.7(4)
C10 Fe1 C6 C7 119.6(6)
C3 Fe1 C6 C7 -48.8(10)
C2 Fe1 C6 C7 -78.3(4)
C7 Fe1 C6 C10 -119.6(6)
C4 Fe1 C6 C10 47.6(7)
C8 Fe1 C6 C10 -81.7(5)
C5 Fe1 C6 C10 79.5(5)
C1 Fe1 C6 C10 121.7(4)
C9 Fe1 C6 C10 -37.9(5)
C3 Fe1 C6 C10 -168.4(7)
C2 Fe1 C6 C10 162.1(4)
C10 C6 C7 C8 1.3(6)
Fe1 C6 C7 C8 -58.4(4)
C10 C6 C7 Fe1 59.7(4)
C4 Fe1 C7 C6 -158.3(7)
C8 Fe1 C7 C6 -120.8(5)
C5 Fe1 C7 C6 40.7(6)
C1 Fe1 C7 C6 77.8(4)
C9 Fe1 C7 C6 -82.0(4)
C10 Fe1 C7 C6 -37.5(4)
C3 Fe1 C7 C6 164.3(3)
C2 Fe1 C7 C6 121.8(3)
C4 Fe1 C7 C8 -37.5(10)
C6 Fe1 C7 C8 120.8(5)
C5 Fe1 C7 C8 161.5(5)
C1 Fe1 C7 C8 -161.4(4)
C9 Fe1 C7 C8 38.8(5)
C10 Fe1 C7 C8 83.3(5)
C3 Fe1 C7 C8 -74.9(5)
C2 Fe1 C7 C8 -117.4(4)
C7 C6 C10 C9 -0.5(6)
Fe1 C6 C10 C9 58.8(4)
C7 C6 C10 Fe1 -59.3(4)
C8 C9 C10 C6 -0.5(6)
Fe1 C9 C10 C6 -58.8(4)
C8 C9 C10 Fe1 58.3(4)
C7 Fe1 C10 C6 37.0(4)
C4 Fe1 C10 C6 -158.1(4)
C8 Fe1 C10 C6 82.4(5)
C5 Fe1 C10 C6 -116.3(4)
C1 Fe1 C10 C6 -75.6(5)
C9 Fe1 C10 C6 119.5(6)
C3 Fe1 C10 C6 172.1(5)
C2 Fe1 C10 C6 -48.8(9)
C7 Fe1 C10 C9 -82.5(4)
C4 Fe1 C10 C9 82.4(4)
C8 Fe1 C10 C9 -37.2(4)
C6 Fe1 C10 C9 -119.5(6)
C5 Fe1 C10 C9 124.1(4)
C1 Fe1 C10 C9 164.8(3)
C3 Fe1 C10 C9 52.6(8)
C2 Fe1 C10 C9 -168.4(6)
C10 C9 C8 C7 1.2(6)
Fe1 C9 C8 C7 59.8(4)
C10 C9 C8 Fe1 -58.6(4)
C6 C7 C8 C9 -1.6(6)
Fe1 C7 C8 C9 -60.8(4)
C6 C7 C8 Fe1 59.3(4)
C7 Fe1 C8 C9 116.7(6)
C4 Fe1 C8 C9 -74.6(5)
C6 Fe1 C8 C9 80.8(5)
C5 Fe1 C8 C9 -37.3(11)
C1 Fe1 C8 C9 162.3(5)
C10 Fe1 C8 C9 37.5(4)
C3 Fe1 C8 C9 -116.6(4)
C2 Fe1 C8 C9 -159.9(4)
C4 Fe1 C8 C7 168.7(4)
C6 Fe1 C8 C7 -36.0(4)
C5 Fe1 C8 C7 -154.0(7)
C1 Fe1 C8 C7 45.6(9)
C9 Fe1 C8 C7 -116.7(6)
C10 Fe1 C8 C7 -79.2(4)
C3 Fe1 C8 C7 126.7(4)
C2 Fe1 C8 C7 83.4(4)
